data_7155036
loop_
_publ_author_name
'Maro\'n, Anna'
'Szlapa, Agata'
'Klemens, Tomasz'
'Kula, Slawomir'
'Machura, Barbara'
'Krompiec, Stanis\/law'
'Ma\/lecki, Jan Grzegorz'
'Switlicka-Olszewska, Anna'
'Erfurt, Karol'
'Chrobok, Anna'

_publ_section_title
;
 Tuning the photophysical properties of 4'-substituted terpyridines - an
 experimental and theoretical study.
;
_journal_issue 15
_journal_name_full 'Organic &amp; biomolecular chemistry'
_journal_page_first 3793
_journal_page_last 3808
_journal_paper_doi 10.1039/c6ob00038j
_journal_volume 14
_journal_year 2016
_chemical_formula_moiety 'C20 H14 N4'
_chemical_formula_sum 'C20 H14 N4'
_chemical_formula_weight 310.35
_chemical_name_systematic
;
 ?
;
_space_group_crystal_system orthorhombic
_space_group_IT_number 60
_space_group_name_Hall '-P 2n 2ab'
_space_group_name_H-M_alt 'P b c n'
_symmetry_space_group_name_Hall '-P 2n 2ab'
_symmetry_space_group_name_H-M 'P b c n'
_atom_sites_solution_hydrogens geom
_audit_block_doi 10.5517/cc139f94
_audit_creation_date 2014-08-29
_audit_creation_method
;
Olex2 1.2
(compiled 2014.08.28 svn.r2986 for OlexSys, GUI svn.r4874)
;
_audit_update_record
;
2014-08-29 deposited with the CCDC.
2016-03-02 downloaded from the CCDC.
;
_cell_angle_alpha 90
_cell_angle_beta 90
_cell_angle_gamma 90
_cell_formula_units_Z 4
_cell_length_a 11.1295(8)
_cell_length_b 11.4081(10)
_cell_length_c 12.1912(9)
_cell_measurement_reflns_used 2003
_cell_measurement_temperature 295(2)
_cell_measurement_theta_max 28.3750
_cell_measurement_theta_min 4.1780
_cell_volume 1547.9(2)
_computing_cell_refinement
;
CrysAlisPro, Agilent Technologies,
Version 1.171.37.31 (release 14-01-2014 CrysAlis171 .NET)
(compiled Jan 14 2014,18:38:05)
;
_computing_data_collection
;
CrysAlisPro, Agilent Technologies,
Version 1.171.37.31 (release 14-01-2014 CrysAlis171 .NET)
(compiled Jan 14 2014,18:38:05)
;
_computing_data_reduction
;
CrysAlisPro, Agilent Technologies,
Version 1.171.37.31 (release 14-01-2014 CrysAlis171 .NET)
(compiled Jan 14 2014,18:38:05)
;
_computing_molecular_graphics 'Olex2 (Dolomanov et al., 2009)'
_computing_publication_material 'Olex2 (Dolomanov et al., 2009)'
_computing_structure_refinement 'ShelXL (Sheldrick, 2008)'
_diffrn_ambient_temperature 295(2)
_diffrn_detector 'CCD plate'
_diffrn_detector_area_resol_mean 10.4015
_diffrn_detector_type Atlas
_diffrn_measured_fraction_theta_full 0.976
_diffrn_measured_fraction_theta_max 0.998
_diffrn_measurement_details
;
  1 omega  -77.00  -32.00   1.0000   23.9800
omega____ theta____ kappa____ phi______ frames
    -       10.2152  179.0000 -120.0000 45

  2 omega   -4.00   48.00   1.0000   23.9800
omega____ theta____ kappa____ phi______ frames
    -       10.2152  -99.0000   60.0000 52

  3 omega  -86.00   30.00   1.0000   23.9800
omega____ theta____ kappa____ phi______ frames
    -      -11.1527  -19.0000 -120.0000 116
;
_diffrn_measurement_device 'four-circle diffractometer'
_diffrn_measurement_device_type 'Xcalibur, Atlas, Gemini ultra'
_diffrn_measurement_method '\w scans'
_diffrn_orient_matrix_UB_11 -0.0148271000
_diffrn_orient_matrix_UB_12 -0.0600013000
_diffrn_orient_matrix_UB_13 -0.0065865000
_diffrn_orient_matrix_UB_21 -0.0619416000
_diffrn_orient_matrix_UB_22 0.0146531000
_diffrn_orient_matrix_UB_23 -0.0007070000
_diffrn_orient_matrix_UB_31 0.0024497000
_diffrn_orient_matrix_UB_32 0.0066784000
_diffrn_orient_matrix_UB_33 -0.0578441000
_diffrn_radiation_monochromator graphite
_diffrn_radiation_probe x-ray
_diffrn_radiation_type MoK\a
_diffrn_radiation_wavelength 0.71073
_diffrn_reflns_av_R_equivalents 0.0387
_diffrn_reflns_av_unetI/netI 0.0249
_diffrn_reflns_Laue_measured_fraction_full 0.976
_diffrn_reflns_Laue_measured_fraction_max 0.998
_diffrn_reflns_limit_h_max 11
_diffrn_reflns_limit_h_min -13
_diffrn_reflns_limit_k_max 13
_diffrn_reflns_limit_k_min -11
_diffrn_reflns_limit_l_max 14
_diffrn_reflns_limit_l_min -14
_diffrn_reflns_number 6805
_diffrn_reflns_point_group_measured_fraction_full 0.976
_diffrn_reflns_point_group_measured_fraction_max 0.998
_diffrn_reflns_theta_full 25.242
_diffrn_reflns_theta_max 25.035
_diffrn_reflns_theta_min 3.572
_diffrn_source 'Enhance (Mo) X-ray Source'
_exptl_absorpt_coefficient_mu 0.082
_exptl_absorpt_correction_T_max 1.00000
_exptl_absorpt_correction_T_min 0.75000
_exptl_absorpt_correction_type multi-scan
_exptl_absorpt_process_details
;
CrysAlisPro, Agilent Technologies,
Version 1.171.37.31 (release 14-01-2014 CrysAlis171 .NET)
(compiled Jan 14 2014,18:38:05)
Empirical absorption correction using spherical harmonics,
 implemented in SCALE3 ABSPACK scaling algorithm.
;
_exptl_crystal_colour colorless
_exptl_crystal_density_diffrn 1.332
_exptl_crystal_description prism
_exptl_crystal_F_000 648
_exptl_crystal_size_max 0.28
_exptl_crystal_size_mid 0.09
_exptl_crystal_size_min 0.08
_refine_diff_density_max 0.117
_refine_diff_density_min -0.190
_refine_diff_density_rms 0.041
_refine_ls_extinction_method none
_refine_ls_goodness_of_fit_ref 1.011
_refine_ls_hydrogen_treatment constr
_refine_ls_matrix_type full
_refine_ls_number_parameters 111
_refine_ls_number_reflns 1368
_refine_ls_number_restraints 0
_refine_ls_restrained_S_all 1.011
_refine_ls_R_factor_all 0.0578
_refine_ls_R_factor_gt 0.0417
_refine_ls_shift/su_max 0.000
_refine_ls_shift/su_mean 0.000
_refine_ls_structure_factor_coef Fsqd
_refine_ls_weighting_details 'w=1/[\s^2^(Fo^2^)+(0.0612P)^2^] where P=(Fo^2^+2Fc^2^)/3'
_refine_ls_weighting_scheme calc
_refine_ls_wR_factor_gt 0.0987
_refine_ls_wR_factor_ref 0.1038
_reflns_Friedel_coverage 0.000
_reflns_number_gt 1028
_reflns_number_total 1368
_reflns_threshold_expression 'I > 2\s(I)'
_cod_data_source_file c6ob00038j2.cif
_cod_data_source_block skm45
_cod_depositor_comments 'Adding full bibliography for 7155034--7155037.cif.'
_cod_database_code 7155036
_shelxl_version_number 2014-3
_chemical_oxdiff_formula 'N4 C20 H20'
_shelx_space_group_comment
;
The symmetry employed for this shelxl refinement is uniquely defined
by the following loop, which should always be used as a source of
symmetry information in preference to the above space-group names.
They are only intended as comments.
;
_reflns_odcompleteness_completeness 99.56
_reflns_odcompleteness_iscentric 1
_reflns_odcompleteness_theta 26.32
_olex2_refinement_description
;
1. Fixed Uiso
 At 1.2 times of:
  All C(H) groups
2.a Aromatic/amide H refined with riding coordinates:
 C2(H2), C5(H5), C6(H6), C7(H7), C8(H8), C10(H10), C11(H11)
;
_olex2_submission_special_instructions 'No special instructions were received'

loop_
_space_group_symop_operation_xyz
'x, y, z'
'-x+1/2, -y+1/2, z+1/2'
'x+1/2, -y+1/2, -z'
'-x, y, -z+1/2'
'-x, -y, -z'
'x-1/2, y-1/2, -z-1/2'
'-x-1/2, y-1/2, z'
'x, -y, z-1/2'

loop_
_atom_site_label
_atom_site_type_symbol
_atom_site_fract_x
_atom_site_fract_y
_atom_site_fract_z
_atom_site_U_iso_or_equiv
_atom_site_adp_type
_atom_site_occupancy
_atom_site_site_symmetry_order
_atom_site_calc_flag
_atom_site_refinement_flags_posn
_atom_site_refinement_flags_adp
_atom_site_refinement_flags_occupancy
N1 N 0.0000 -0.09944(14) 0.2500 0.0381(4) Uani 1 2 d S T P
N2 N 0.18685(11) -0.05172(11) 0.48546(10) 0.0467(4) Uani 1 1 d . . .
N3 N 0.0000 0.52246(16) 0.2500 0.0520(5) Uani 1 2 d S T P
C1 C 0.05494(11) -0.03907(12) 0.33001(11) 0.0353(4) Uani 1 1 d . . .
C2 C 0.05698(12) 0.08258(13) 0.33259(11) 0.0366(4) Uani 1 1 d . . .
H2 H 0.0962 0.1217 0.3892 0.044 Uiso 1 1 calc R . .
C3 C 0.0000 0.14547(18) 0.2500 0.0349(5) Uani 1 2 d S T P
C4 C 0.11518(12) -0.10989(13) 0.41645(11) 0.0363(4) Uani 1 1 d . . .
C5 C 0.09970(13) -0.23034(13) 0.42253(12) 0.0450(4) Uani 1 1 d . . .
H5 H 0.0481 -0.2687 0.3745 0.054 Uiso 1 1 calc R . .
C6 C 0.16219(14) -0.29213(14) 0.50110(12) 0.0529(5) Uani 1 1 d . . .
H6 H 0.1528 -0.3729 0.5070 0.063 Uiso 1 1 calc R . .
C7 C 0.23812(14) -0.23377(16) 0.57025(12) 0.0546(5) Uani 1 1 d . . .
H7 H 0.2829 -0.2740 0.6225 0.066 Uiso 1 1 calc R . .
C8 C 0.24643(15) -0.11461(16) 0.56045(12) 0.0549(5) Uani 1 1 d . . .
H8 H 0.2965 -0.0749 0.6089 0.066 Uiso 1 1 calc R . .
C9 C 0.0000 0.27606(17) 0.2500 0.0342(5) Uani 1 2 d S T P
C10 C -0.09003(13) 0.34017(13) 0.19961(11) 0.0418(4) Uani 1 1 d . . .
H10 H -0.1527 0.3019 0.1641 0.050 Uiso 1 1 calc R . .
C11 C -0.08653(14) 0.46024(14) 0.20215(13) 0.0492(4) Uani 1 1 d . . .
H11 H -0.1487 0.5009 0.1682 0.059 Uiso 1 1 calc R . .

loop_
_atom_site_aniso_label
_atom_site_aniso_U_11
_atom_site_aniso_U_22
_atom_site_aniso_U_33
_atom_site_aniso_U_23
_atom_site_aniso_U_13
_atom_site_aniso_U_12
N1 0.0375(9) 0.0329(10) 0.0438(9) 0.000 -0.0003(8) 0.000
N2 0.0483(7) 0.0462(8) 0.0457(8) 0.0064(6) -0.0050(6) -0.0061(6)
N3 0.0615(12) 0.0343(11) 0.0602(12) 0.000 -0.0130(10) 0.000
C1 0.0319(8) 0.0332(8) 0.0407(8) 0.0006(6) 0.0028(6) 0.0001(6)
C2 0.0354(8) 0.0348(9) 0.0394(8) -0.0017(6) -0.0017(6) -0.0012(6)
C3 0.0305(10) 0.0334(12) 0.0407(10) 0.000 0.0029(8) 0.000
C4 0.0335(8) 0.0356(9) 0.0399(8) 0.0020(6) 0.0047(6) 0.0005(7)
C5 0.0485(9) 0.0376(10) 0.0489(9) 0.0030(7) 0.0001(7) 0.0025(7)
C6 0.0623(11) 0.0400(9) 0.0563(10) 0.0102(8) 0.0076(8) 0.0079(8)
C7 0.0516(9) 0.0622(12) 0.0499(9) 0.0195(8) 0.0021(8) 0.0103(9)
C8 0.0529(10) 0.0651(12) 0.0468(9) 0.0117(8) -0.0084(8) -0.0066(9)
C9 0.0366(11) 0.0318(12) 0.0340(10) 0.000 0.0016(8) 0.000
C10 0.0435(8) 0.0358(9) 0.0463(8) -0.0005(7) -0.0090(6) -0.0009(7)
C11 0.0543(10) 0.0383(10) 0.0550(10) 0.0021(7) -0.0147(8) 0.0052(8)

loop_
_atom_type_symbol
_atom_type_description
_atom_type_scat_dispersion_real
_atom_type_scat_dispersion_imag
_atom_type_scat_source
C C 0.0033 0.0016 'International Tables Vol C Tables 4.2.6.8 and 6.1.1.4'
H H 0.0000 0.0000 'International Tables Vol C Tables 4.2.6.8 and 6.1.1.4'
N N 0.0061 0.0033 'International Tables Vol C Tables 4.2.6.8 and 6.1.1.4'

loop_
_geom_angle_atom_site_label_1
_geom_angle_atom_site_label_2
_geom_angle_atom_site_label_3
_geom_angle
_geom_angle_site_symmetry_1
_geom_angle_site_symmetry_3
C1 N1 C1 118.22(17) 4 .
C4 N2 C8 117.37(14) . .
C11 N3 C11 115.55(19) . 4
N1 C1 C2 122.49(13) . .
N1 C1 C4 116.21(13) . .
C2 C1 C4 121.30(13) . .
C1 C2 H2 120.3 . .
C1 C2 C3 119.49(13) . .
C3 C2 H2 120.3 . .
C2 C3 C2 117.83(19) 4 .
C2 C3 C9 121.09(9) . .
C2 C3 C9 121.09(9) 4 .
N2 C4 C1 116.45(13) . .
N2 C4 C5 122.19(13) . .
C5 C4 C1 121.33(13) . .
C4 C5 H5 120.6 . .
C6 C5 C4 118.78(15) . .
C6 C5 H5 120.6 . .
C5 C6 H6 120.3 . .
C7 C6 C5 119.45(16) . .
C7 C6 H6 120.3 . .
C6 C7 H7 120.9 . .
C6 C7 C8 118.17(15) . .
C8 C7 H7 120.9 . .
N2 C8 C7 124.00(16) . .
N2 C8 H8 118.0 . .
C7 C8 H8 118.0 . .
C10 C9 C3 121.90(9) . .
C10 C9 C3 121.90(9) 4 .
C10 C9 C10 116.21(19) 4 .
C9 C10 H10 120.1 . .
C11 C10 C9 119.83(14) . .
C11 C10 H10 120.1 . .
N3 C11 C10 124.29(15) . .
N3 C11 H11 117.9 . .
C10 C11 H11 117.9 . .

loop_
_geom_bond_atom_site_label_1
_geom_bond_atom_site_label_2
_geom_bond_distance
_geom_bond_site_symmetry_2
N1 C1 1.3415(16) 4
N1 C1 1.3415(16) .
N2 C4 1.3358(18) .
N2 C8 1.3381(19) .
N3 C11 1.3309(18) .
N3 C11 1.3309(18) 4
C1 C2 1.388(2) .
C1 C4 1.4875(19) .
C2 H2 0.9300 .
C2 C3 1.3895(17) .
C3 C2 1.3894(17) 4
C3 C9 1.490(3) .
C4 C5 1.387(2) .
C5 H5 0.9300 .
C5 C6 1.378(2) .
C6 H6 0.9300 .
C6 C7 1.367(2) .
C7 H7 0.9300 .
C7 C8 1.368(2) .
C8 H8 0.9300 .
C9 C10 1.3843(17) 4
C9 C10 1.3843(17) .
C10 H10 0.9300 .
C10 C11 1.371(2) .
C11 H11 0.9300 .
